data_7150913
loop_
_publ_author_name
'West, Kara'
'Wang, Changsheng'
'Batsanov, Andrei S.'
'Bryce, Martin R.'

_publ_section_title
;
 Carbon-rich molecules: synthesis and isolation of aryl/heteroaryl
 terminal bis(butadiynes)
 (HC&#xE002;C--C&#xE002;C--Ar--C&#xE002;C--C&#xE002;CH) and their
 applications in the synthesis of oligo(arylenebutadiynylene) molecular
 wires
;
_journal_issue 11
_journal_name_full 'Organic &amp;  Biomolecular Chemistry'
_journal_page_first 1934
_journal_page_last 1937
_journal_paper_doi 10.1039/b802968g
_journal_volume 6
_journal_year 2008
_chemical_formula_moiety 'C16 H11 N O'
_chemical_formula_sum 'C16 H11 N O'
_chemical_formula_weight 233.26
_chemical_name_common 6-(6-buta-1,3-diynyl-pyridin-3-yl)-2-methyl-hexa-3,5-diyn-2-ol
_chemical_name_systematic
;
6-(6-buta-1,3-diynyl-pyridin-3-yl)-2-methyl-hexa-3,5-diyn-2-ol
;
_space_group_IT_number 2
_symmetry_cell_setting triclinic
_symmetry_space_group_name_Hall '-P 1'
_symmetry_space_group_name_H-M 'P -1'
_atom_sites_solution_hydrogens difmap
_atom_sites_solution_primary direct
_atom_sites_solution_secondary difmap
_audit_creation_method SHELXL-97
_cell_angle_alpha 87.79(1)
_cell_angle_beta 77.87(1)
_cell_angle_gamma 77.99(1)
_cell_formula_units_Z 2
_cell_length_a 5.7609(7)
_cell_length_b 9.0756(10)
_cell_length_c 12.6163(14)
_cell_measurement_reflns_used 3932
_cell_measurement_temperature 120(2)
_cell_measurement_theta_max 29.95
_cell_measurement_theta_min 2.29
_cell_volume 630.77(13)
_computing_cell_refinement 'SAINT version 6.45A (Bruker, 2003)'
_computing_data_collection 'SMART version 5.049 (Bruker, 1998)'
_computing_data_reduction 'SAINT version 6.45A (Bruker, 2003)'
_computing_molecular_graphics 'SHELXTL version 6.14 (Bruker, 2003)'
_computing_publication_material 'SHELXTL version 6.14 (Bruker, 2003)'
_computing_structure_refinement 'SHELXTL version 6.14 (Bruker, 2003)'
_computing_structure_solution 'SHELXTL version 6.14 (Bruker, 2003)'
_diffrn_ambient_temperature 120(2)
_diffrn_detector_area_resol_mean 8
_diffrn_measured_fraction_theta_full 0.988
_diffrn_measured_fraction_theta_max 0.944
_diffrn_measurement_device_type 'Siemens SMART 1K CCD area detector'
_diffrn_measurement_method '\w scans'
_diffrn_radiation_monochromator graphite
_diffrn_radiation_source 'fine-focus sealed tube'
_diffrn_radiation_type MoK\a
_diffrn_radiation_wavelength 0.71073
_diffrn_reflns_av_R_equivalents 0.0236
_diffrn_reflns_av_sigmaI/netI 0.0326
_diffrn_reflns_limit_h_max 7
_diffrn_reflns_limit_h_min -7
_diffrn_reflns_limit_k_max 12
_diffrn_reflns_limit_k_min -12
_diffrn_reflns_limit_l_max 17
_diffrn_reflns_limit_l_min -17
_diffrn_reflns_number 7737
_diffrn_reflns_theta_full 29.00
_diffrn_reflns_theta_max 29.97
_diffrn_reflns_theta_min 1.65
_diffrn_standards_number 0
_exptl_absorpt_coefficient_mu 0.077
_exptl_absorpt_correction_T_max 1.0000
_exptl_absorpt_correction_T_min 0.7891
_exptl_absorpt_correction_type multi-scan
_exptl_absorpt_process_details 'SADABS 2.10 (Bruker, 2003)'
_exptl_crystal_colour off-white
_exptl_crystal_density_diffrn 1.228
_exptl_crystal_density_method 'not measured'
_exptl_crystal_description blade
_exptl_crystal_F_000 244
_exptl_crystal_size_max 0.45
_exptl_crystal_size_mid 0.16
_exptl_crystal_size_min 0.07
_refine_diff_density_max 0.303
_refine_diff_density_min -0.181
_refine_diff_density_rms 0.041
_refine_ls_extinction_method none
_refine_ls_goodness_of_fit_ref 1.030
_refine_ls_hydrogen_treatment refall
_refine_ls_matrix_type full
_refine_ls_number_parameters 207
_refine_ls_number_reflns 3464
_refine_ls_number_restraints 0
_refine_ls_restrained_S_all 1.030
_refine_ls_R_factor_all 0.0632
_refine_ls_R_factor_gt 0.0436
_refine_ls_shift/su_max 0.001
_refine_ls_shift/su_mean 0.000
_refine_ls_structure_factor_coef Fsqd
_refine_ls_weighting_details 'calc w=1/[\s^2^(Fo^2^)+(0.0554P)^2^+0.1233P] where P=(Fo^2^+2Fc^2^)/3'
_refine_ls_weighting_scheme calc
_refine_ls_wR_factor_gt 0.1068
_refine_ls_wR_factor_ref 0.1171
_reflns_number_gt 2626
_reflns_number_total 3464
_reflns_threshold_expression I>2\s(I)
_cod_data_source_file b802968g.txt
_cod_data_source_block 5d
_cod_depositor_comments
;
The following automatic conversions were performed:
'_symmetry_cell_setting' value 'Triclinic' changed to 'triclinic'
according to '/home/saulius/struct/CIF-dictionaries/cif_core.dic'
dictionary named 'cif_core.dic' version 2.4.1 from 2010-06-29.

Automatic conversion script
Id: cif_fix_enum 1527 2010-12-29 10:47:43Z saulius 
;
_cod_original_cell_volume 630.77(12)
_cod_database_code 7150913

loop_
_symmetry_equiv_pos_as_xyz
'x, y, z'
'-x, -y, -z'

loop_
_atom_site_label
_atom_site_type_symbol
_atom_site_fract_x
_atom_site_fract_y
_atom_site_fract_z
_atom_site_U_iso_or_equiv
_atom_site_adp_type
_atom_site_occupancy
_atom_site_symmetry_multiplicity
_atom_site_calc_flag
_atom_site_refinement_flags
_atom_site_disorder_assembly
_atom_site_disorder_group
O O 0.40890(16) 0.33716(9) 0.25495(7) 0.0258(2) Uani 1 1 d . . .
H0 H 0.542(3) 0.271(2) 0.2769(14) 0.054(5) Uiso 1 1 d . . .
N1 N 1.18119(18) 0.84130(11) 0.67156(8) 0.0250(2) Uani 1 1 d . . .
C2 C 1.0411(2) 0.96719(13) 0.72327(9) 0.0227(2) Uani 1 1 d . . .
C3 C 0.8176(2) 1.03413(13) 0.69904(10) 0.0261(3) Uani 1 1 d . . .
H3 H 0.719(3) 1.1287(17) 0.7379(12) 0.035(4) Uiso 1 1 d . . .
C4 C 0.7332(2) 0.96912(13) 0.62171(10) 0.0249(2) Uani 1 1 d . . .
H4 H 0.581(3) 1.0131(17) 0.6040(12) 0.034(4) Uiso 1 1 d . . .
C5 C 0.8736(2) 0.83775(12) 0.56937(9) 0.0210(2) Uani 1 1 d . . .
C6 C 1.0976(2) 0.77951(13) 0.59696(9) 0.0239(2) Uani 1 1 d . . .
H6 H 1.199(3) 0.6867(16) 0.5615(11) 0.030(4) Uiso 1 1 d . . .
C7 C 1.1290(2) 1.02854(13) 0.80664(10) 0.0255(3) Uani 1 1 d . . .
C8 C 1.1874(2) 1.08108(13) 0.88073(10) 0.0254(2) Uani 1 1 d . . .
C9 C 1.2497(2) 1.13794(13) 0.96813(10) 0.0256(3) Uani 1 1 d . . .
C10 C 1.3011(2) 1.18397(14) 1.04575(11) 0.0282(3) Uani 1 1 d . . .
H10 H 1.338(3) 1.2192(18) 1.1076(13) 0.045(4) Uiso 1 1 d . . .
C11 C 0.7895(2) 0.76129(13) 0.49287(9) 0.0229(2) Uani 1 1 d . . .
C12 C 0.7139(2) 0.69436(13) 0.43106(9) 0.0232(2) Uani 1 1 d . . .
C13 C 0.6278(2) 0.61860(13) 0.36029(9) 0.0231(2) Uani 1 1 d . . .
C14 C 0.5565(2) 0.55154(13) 0.29743(9) 0.0225(2) Uani 1 1 d . . .
C15 C 0.4828(2) 0.47274(13) 0.21312(9) 0.0217(2) Uani 1 1 d . . .
C16 C 0.6975(2) 0.43614(15) 0.11757(10) 0.0283(3) Uani 1 1 d . . .
H161 H 0.750(3) 0.5292(17) 0.0862(12) 0.032(4) Uiso 1 1 d . . .
H162 H 0.649(3) 0.3812(18) 0.0612(13) 0.040(4) Uiso 1 1 d . . .
H163 H 0.832(3) 0.3711(18) 0.1413(12) 0.038(4) Uiso 1 1 d . . .
C17 C 0.2622(2) 0.57140(15) 0.17963(11) 0.0281(3) Uani 1 1 d . . .
H171 H 0.206(3) 0.5153(17) 0.1250(12) 0.034(4) Uiso 1 1 d . . .
H172 H 0.301(3) 0.6641(17) 0.1455(12) 0.032(4) Uiso 1 1 d . . .
H173 H 0.128(3) 0.5960(17) 0.2430(13) 0.040(4) Uiso 1 1 d . . .

loop_
_atom_site_aniso_label
_atom_site_aniso_U_11
_atom_site_aniso_U_22
_atom_site_aniso_U_33
_atom_site_aniso_U_23
_atom_site_aniso_U_13
_atom_site_aniso_U_12
O 0.0304(5) 0.0266(4) 0.0252(4) 0.0019(3) -0.0107(3) -0.0122(4)
N1 0.0269(5) 0.0254(5) 0.0253(5) -0.0030(4) -0.0104(4) -0.0055(4)
C2 0.0272(6) 0.0226(5) 0.0216(5) -0.0012(4) -0.0086(4) -0.0090(4)
C3 0.0289(6) 0.0216(5) 0.0294(6) -0.0051(5) -0.0096(5) -0.0038(5)
C4 0.0250(6) 0.0235(6) 0.0287(6) -0.0013(5) -0.0111(5) -0.0049(5)
C5 0.0264(6) 0.0217(5) 0.0183(5) -0.0001(4) -0.0077(4) -0.0093(4)
C6 0.0262(6) 0.0230(5) 0.0239(5) -0.0037(4) -0.0083(4) -0.0047(4)
C7 0.0268(6) 0.0235(6) 0.0284(6) -0.0027(5) -0.0086(5) -0.0066(5)
C8 0.0262(6) 0.0231(5) 0.0289(6) -0.0031(5) -0.0094(5) -0.0055(4)
C9 0.0263(6) 0.0221(5) 0.0300(6) -0.0037(5) -0.0092(5) -0.0044(4)
C10 0.0325(7) 0.0253(6) 0.0303(6) -0.0048(5) -0.0129(5) -0.0063(5)
C11 0.0244(6) 0.0240(5) 0.0220(5) 0.0000(4) -0.0078(4) -0.0058(4)
C12 0.0235(6) 0.0237(6) 0.0230(5) -0.0017(4) -0.0070(4) -0.0039(4)
C13 0.0241(6) 0.0236(5) 0.0225(5) -0.0022(4) -0.0068(4) -0.0043(4)
C14 0.0228(5) 0.0240(5) 0.0215(5) -0.0025(4) -0.0061(4) -0.0048(4)
C15 0.0244(6) 0.0234(5) 0.0201(5) -0.0025(4) -0.0075(4) -0.0076(4)
C16 0.0301(6) 0.0309(6) 0.0241(6) -0.0048(5) -0.0025(5) -0.0088(5)
C17 0.0295(6) 0.0302(6) 0.0273(6) -0.0038(5) -0.0129(5) -0.0046(5)

loop_
_atom_type_symbol
_atom_type_description
_atom_type_scat_dispersion_real
_atom_type_scat_dispersion_imag
_atom_type_scat_source
C C 0.0033 0.0016 'International Tables Vol C Tables 4.2.6.8 and 6.1.1.4'
H H 0.0000 0.0000 'International Tables Vol C Tables 4.2.6.8 and 6.1.1.4'
N N 0.0061 0.0033 'International Tables Vol C Tables 4.2.6.8 and 6.1.1.4'
O O 0.0106 0.0060 'International Tables Vol C Tables 4.2.6.8 and 6.1.1.4'

loop_
_geom_angle_atom_site_label_1
_geom_angle_atom_site_label_2
_geom_angle_atom_site_label_3
_geom_angle
_geom_angle_site_symmetry_1
_geom_angle_site_symmetry_3
_geom_angle_publ_flag
C15 O H0 109.2(11) . . ?
C6 N1 C2 118.03(10) . . ?
N1 C2 C3 122.05(10) . . ?
N1 C2 C7 117.32(10) . . ?
C3 C2 C7 120.62(10) . . ?
C4 C3 C2 119.34(11) . . ?
C4 C3 H3 120.4(8) . . ?
C2 C3 H3 120.3(8) . . ?
C3 C4 C5 119.16(11) . . ?
C3 C4 H4 120.6(9) . . ?
C5 C4 H4 120.2(9) . . ?
C4 C5 C6 117.88(10) . . ?
C4 C5 C11 121.54(10) . . ?
C6 C5 C11 120.54(10) . . ?
N1 C6 C5 123.51(11) . . ?
N1 C6 H6 117.2(8) . . ?
C5 C6 H6 119.3(8) . . ?
C8 C7 C2 175.65(13) . . ?
C7 C8 C9 177.90(13) . . ?
C10 C9 C8 178.07(13) . . ?
C9 C10 H10 178.5(10) . . ?
C12 C11 C5 177.78(12) . . ?
C11 C12 C13 179.74(13) . . ?
C14 C13 C12 178.89(13) . . ?
C13 C14 C15 175.53(12) . . ?
O C15 C14 110.86(9) . . ?
O C15 C17 106.06(9) . . ?
C14 C15 C17 109.54(9) . . ?
O C15 C16 109.99(9) . . ?
C14 C15 C16 108.51(9) . . ?
C17 C15 C16 111.88(10) . . ?
C15 C16 H161 111.4(8) . . ?
C15 C16 H162 108.6(9) . . ?
H161 C16 H162 110.1(12) . . ?
C15 C16 H163 109.5(9) . . ?
H161 C16 H163 109.0(12) . . ?
H162 C16 H163 108.3(12) . . ?
C15 C17 H171 109.6(8) . . ?
C15 C17 H172 111.1(9) . . ?
H171 C17 H172 107.7(11) . . ?
C15 C17 H173 110.4(9) . . ?
H171 C17 H173 108.1(12) . . ?
H172 C17 H173 109.8(12) . . ?

loop_
_geom_bond_atom_site_label_1
_geom_bond_atom_site_label_2
_geom_bond_distance
_geom_bond_site_symmetry_2
_geom_bond_publ_flag
O C15 1.4308(14) . ?
O H0 0.952(19) . ?
N1 C6 1.3325(14) . ?
N1 C2 1.3546(15) . ?
C2 C3 1.3947(17) . ?
C2 C7 1.4349(15) . ?
C3 C4 1.3783(16) . ?
C3 H3 1.007(15) . ?
C4 C5 1.3953(16) . ?
C4 H4 0.954(15) . ?
C5 C6 1.3987(16) . ?
C5 C11 1.4268(15) . ?
C6 H6 0.983(14) . ?
C7 C8 1.2033(16) . ?
C8 C9 1.3777(16) . ?
C9 C10 1.1941(16) . ?
C10 H10 0.934(17) . ?
C11 C12 1.2069(15) . ?
C12 C13 1.3753(15) . ?
C13 C14 1.2026(15) . ?
C14 C15 1.4825(15) . ?
C15 C17 1.5225(17) . ?
C15 C16 1.5254(17) . ?
C16 H161 0.995(15) . ?
C16 H162 1.000(16) . ?
C16 H163 0.964(16) . ?
C17 H171 1.015(15) . ?
C17 H172 0.977(15) . ?
C17 H173 0.985(16) . ?

loop_
_geom_hbond_atom_site_label_D
_geom_hbond_atom_site_label_H
_geom_hbond_atom_site_label_A
_geom_hbond_distance_DH
_geom_hbond_distance_HA
_geom_hbond_distance_DA
_geom_hbond_angle_DHA
_geom_hbond_site_symmetry_A
O H0 N1 0.952(19) 1.929(19) 2.8761(14) 173.2(16) 2_766
C10 H10 O 0.934(17) 2.330(17) 3.2583(15) 172.8(14) 1_666

loop_
_cod_related_entry_id
_cod_related_entry_database
_cod_related_entry_code
1 ChemSpider 30653424
